data_7020429
loop_
_publ_author_name
'Barnes, Nicholas A.'
'Godfrey, Stephen M.'
'Ollerenshaw, Ruth T. A.'
'Khan, Rana Z.'
'Pritchard, Robin G.'

_publ_section_title
;
 Structural isomerism in (p-XC(6)H(4))SeCl(3) and (p-XC(6)H(4))SeBr(3) (X
 = F, Cl) compounds. Co-crystallisation of cis- and trans-dimeric forms of
 (p-ClC(6)H(4))SeCl(2)(\m-Cl)(2)(p-ClC(6)H(4))SeCl(2). A new structural
 modification for the &quot;PhSeBr&quot; reagent, Ph(2)Se(2)Br(2),
 containing an elongated Se-Se bond.
;
_journal_issue 48
_journal_name_full 'Dalton transactions (Cambridge, England : 2003)'
_journal_page_first 14583
_journal_page_last 14593
_journal_paper_doi 10.1039/c2dt31539d
_journal_volume 41
_journal_year 2012
_chemical_compound_source 'synthesis as described'
_chemical_formula_sum 'C6 H4 Br3 Cl Se'
_chemical_formula_weight 430.23
_space_group_IT_number 14
_symmetry_cell_setting monoclinic
_symmetry_Int_Tables_number 14
_symmetry_space_group_name_Hall '-P 2ybc'
_symmetry_space_group_name_H-M 'P 1 21/c 1'
_atom_sites_solution_hydrogens geom
_atom_sites_solution_primary direct
_atom_sites_solution_secondary difmap
_audit_conform_dict_location ftp://ftp.iucr.org/pub/cif_core.dic
_audit_conform_dict_name cif_core.dic
_audit_conform_dict_version 2.4
_audit_creation_date 2012-07-04T09:34:03-00:00
_audit_creation_method 'WinGX routine CIF_UPDATE'
_audit_update_record
;
2012-09-13 # Formatted by publCIF
;
_cell_angle_alpha 90
_cell_angle_beta 96.9800(10)
_cell_angle_gamma 90
_cell_formula_units_Z 8
_cell_length_a 7.24800(10)
_cell_length_b 25.3497(5)
_cell_length_c 10.7265(3)
_cell_measurement_reflns_used 5993
_cell_measurement_temperature 100(2)
_cell_measurement_theta_max 27
_cell_measurement_theta_min 2
_cell_measurement_wavelength 0.71073
_cell_volume 1956.22(7)
_computing_cell_refinement 'HKL Scalepack (Otwinowski & Minor 1997)'
_computing_data_collection 'Collect (Nonius BV, 1997-2000)'
_computing_data_reduction 'HKL Denzo and Scalepack (Otwinowski & Minor 1997)'
_computing_molecular_graphics 'Ortep-3 for Windows (Farrugia, 1997)'
_computing_publication_material 'WinGX publication routines (Farrugia, 1999)'
_computing_structure_refinement 'SHELXL-97 (Sheldrick, 2008)'
_computing_structure_solution 'SIR92 (Giacovazzo et al, 1993)'
_diffrn_ambient_temperature 100(2)
_diffrn_detector 'CCD plate'
_diffrn_detector_area_resol_mean 9
_diffrn_measured_fraction_theta_full 0.994
_diffrn_measured_fraction_theta_max 0.994
_diffrn_measurement_device '95mm CCD camera on \k-goniostat'
_diffrn_measurement_device_type KappaCCD
_diffrn_measurement_method 'CCD rotation images, thick slices'
_diffrn_orient_matrix_type 'by Nonius Collect from scalepack cell'
_diffrn_orient_matrix_UB_11 -0.101193
_diffrn_orient_matrix_UB_12 -0.166006E-1
_diffrn_orient_matrix_UB_13 -0.587652E-1
_diffrn_orient_matrix_UB_21 -0.935028E-1
_diffrn_orient_matrix_UB_22 0.112886E-1
_diffrn_orient_matrix_UB_23 0.559357E-1
_diffrn_orient_matrix_UB_31 -0.183859E-1
_diffrn_orient_matrix_UB_32 0.33958E-1
_diffrn_orient_matrix_UB_33 -0.473224E-1
_diffrn_radiation_monochromator graphite
_diffrn_radiation_probe x-ray
_diffrn_radiation_type MoK\a
_diffrn_radiation_wavelength 0.71073
_diffrn_reflns_av_R_equivalents 0.0696
_diffrn_reflns_av_unetI/netI 0.0744
_diffrn_reflns_limit_h_max 8
_diffrn_reflns_limit_h_min -8
_diffrn_reflns_limit_k_max 31
_diffrn_reflns_limit_k_min -31
_diffrn_reflns_limit_l_max 13
_diffrn_reflns_limit_l_min -13
_diffrn_reflns_number 21237
_diffrn_reflns_reduction_process
;
Scaled and merged with Sortav
R.H. Blessing, (1987) Cryst. Rev. 1, 3-58
R.H. Blessing, (1989) J. Appl. Cryst. 22, 396-397
;
_diffrn_reflns_theta_full 26
_diffrn_reflns_theta_max 26
_diffrn_reflns_theta_min 2.94
_diffrn_source 'Enraf Nonius FR590'
_exptl_absorpt_coefficient_mu 16.301
_exptl_absorpt_correction_T_max 0.7430
_exptl_absorpt_correction_T_min 0.1372
_exptl_absorpt_correction_type multi-scan
_exptl_absorpt_process_details
;
Blessing, R. H. (1995) Acta Cryst., A51, 33-38.
;
_exptl_crystal_colour orange
_exptl_crystal_density_diffrn 2.922
_exptl_crystal_density_method 'not measured'
_exptl_crystal_description plate
_exptl_crystal_F_000 1568
_exptl_crystal_size_max 0.14
_exptl_crystal_size_mid 0.14
_exptl_crystal_size_min 0.02
_refine_diff_density_max 1.881
_refine_diff_density_min -2.76
_refine_diff_density_rms 0.391
_refine_ls_extinction_coef 0.0007(3)
_refine_ls_extinction_expression Fc^*^=kFc[1+0.001xFc^2^\l^3^/sin(2\q)]^-1/4^
_refine_ls_extinction_method SHELXL
_refine_ls_goodness_of_fit_ref 1.138
_refine_ls_hydrogen_treatment constr
_refine_ls_matrix_type full
_refine_ls_number_parameters 200
_refine_ls_number_reflns 3805
_refine_ls_number_restraints 0
_refine_ls_restrained_S_all 1.138
_refine_ls_R_factor_all 0.0821
_refine_ls_R_factor_gt 0.067
_refine_ls_shift/su_max 0.001
_refine_ls_shift/su_mean 0
_refine_ls_structure_factor_coef Fsqd
_refine_ls_weighting_details 'calc w=1/[\s^2^(Fo^2^)+(0.0933P)^2^+15.1532P] where P=(Fo^2^+2Fc^2^)/3'
_refine_ls_weighting_scheme calc
_refine_ls_wR_factor_gt 0.166
_refine_ls_wR_factor_ref 0.1756
_reflns_number_gt 3084
_reflns_number_total 3805
_reflns_threshold_expression >2\s(I)
_cod_data_source_file c2dt31539d.txt
_cod_data_source_block r_p-ClC6H4SeBr3
_cod_original_sg_symbol_H-M 'P 21/c'
_cod_database_code 7020429

loop_
_symmetry_equiv_pos_as_xyz
'x, y, z'
'-x, y+1/2, -z+1/2'
'-x, -y, -z'
'x, -y-1/2, z-1/2'

loop_
_atom_site_label
_atom_site_type_symbol
_atom_site_fract_x
_atom_site_fract_y
_atom_site_fract_z
_atom_site_U_iso_or_equiv
_atom_site_adp_type
_atom_site_occupancy
_atom_site_symmetry_multiplicity
_atom_site_calc_flag
_atom_site_refinement_flags
C1 C 0.3021(14) 0.5963(5) 0.7272(10) 0.019(2) Uani 1 1 d .
C2 C 0.3148(17) 0.6467(4) 0.7807(11) 0.023(3) Uani 1 1 d .
H2 H 0.3357 0.6509 0.8693 0.028 Uiso 1 1 calc R
C3 C 0.2962(16) 0.6911(5) 0.7009(11) 0.026(3) Uani 1 1 d .
H3 H 0.3059 0.726 0.7336 0.032 Uiso 1 1 calc R
C4 C 0.2629(14) 0.6817(4) 0.5724(10) 0.018(2) Uani 1 1 d .
C5 C 0.2577(15) 0.6327(5) 0.5211(10) 0.019(2) Uani 1 1 d .
H5 H 0.2442 0.6287 0.4324 0.022 Uiso 1 1 calc R
C6 C 0.2723(16) 0.5881(5) 0.5982(9) 0.020(2) Uani 1 1 d .
H6 H 0.2621 0.5535 0.5638 0.024 Uiso 1 1 calc R
C7 C 0.2602(14) 0.3705(5) 0.5684(10) 0.019(2) Uani 1 1 d .
C8 C 0.2345(14) 0.4077(4) 0.4713(9) 0.017(2) Uani 1 1 d .
H8 H 0.2396 0.4445 0.4884 0.02 Uiso 1 1 calc R
C9 C 0.2009(17) 0.3885(5) 0.3477(11) 0.023(2) Uani 1 1 d .
H9 H 0.1772 0.4123 0.2793 0.028 Uiso 1 1 calc R
C10 C 0.2025(15) 0.3352(5) 0.3264(11) 0.020(2) Uani 1 1 d .
C11 C 0.2279(16) 0.2987(5) 0.4238(11) 0.025(3) Uani 1 1 d .
H11 H 0.2244 0.2619 0.4067 0.029 Uiso 1 1 calc R
C12 C 0.2584(15) 0.3170(5) 0.5459(11) 0.021(2) Uani 1 1 d .
H12 H 0.278 0.2929 0.6139 0.025 Uiso 1 1 calc R
Se1 Se 0.32346(14) 0.53532(4) 0.83959(9) 0.0160(3) Uani 1 1 d .
Se2 Se 0.30640(14) 0.39606(4) 0.74114(9) 0.0160(3) Uani 1 1 d .
Br1 Br 0.13628(15) 0.56883(4) 0.98454(10) 0.0202(3) Uani 1 1 d .
Br2 Br 0.03951(15) 0.48416(4) 0.70702(10) 0.0200(3) Uani 1 1 d .
Br3 Br 0.62166(15) 0.56688(4) 0.95240(10) 0.0191(3) Uani 1 1 d .
Br4 Br 0.54217(16) 0.33430(5) 0.81032(10) 0.0232(3) Uani 1 1 d .
Br5 Br 0.05335(15) 0.34168(4) 0.81291(10) 0.0213(3) Uani 1 1 d .
Br6 Br 0.54972(15) 0.46727(5) 0.68256(10) 0.0208(3) Uani 1 1 d .
Cl1 Cl 0.2339(4) 0.73705(12) 0.4742(3) 0.0266(6) Uani 1 1 d .
Cl2 Cl 0.1640(4) 0.31292(12) 0.1716(2) 0.0248(6) Uani 1 1 d .

loop_
_atom_site_aniso_label
_atom_site_aniso_U_11
_atom_site_aniso_U_22
_atom_site_aniso_U_33
_atom_site_aniso_U_23
_atom_site_aniso_U_13
_atom_site_aniso_U_12
C1 0.008(5) 0.025(6) 0.026(6) 0.007(5) 0.004(4) 0.002(4)
C2 0.037(7) 0.006(5) 0.028(6) -0.001(5) 0.008(5) -0.002(5)
C3 0.019(6) 0.028(7) 0.030(6) -0.004(5) -0.005(5) 0.002(5)
C4 0.010(5) 0.015(6) 0.030(6) 0.007(5) 0.002(4) 0.002(4)
C5 0.020(6) 0.020(6) 0.016(5) 0.002(4) 0.001(4) 0.007(4)
C6 0.029(6) 0.020(6) 0.012(5) -0.003(4) 0.005(4) 0.005(5)
C7 0.007(5) 0.033(7) 0.017(5) 0.001(5) 0.001(4) 0.001(5)
C8 0.017(5) 0.013(6) 0.019(5) -0.006(4) -0.002(4) 0.009(4)
C9 0.030(6) 0.013(6) 0.027(6) 0.000(5) 0.004(5) 0.004(5)
C10 0.016(6) 0.020(6) 0.024(6) -0.010(5) -0.001(4) -0.003(4)
C11 0.019(6) 0.026(7) 0.029(6) -0.001(5) 0.006(5) -0.002(5)
C12 0.018(6) 0.014(6) 0.029(6) 0.002(5) -0.004(4) -0.002(4)
Se1 0.0169(6) 0.0130(6) 0.0182(5) 0.0005(4) 0.0026(4) 0.0000(4)
Se2 0.0159(6) 0.0138(6) 0.0180(5) -0.0004(4) 0.0014(4) 0.0002(4)
Br1 0.0201(6) 0.0208(6) 0.0203(5) -0.0002(4) 0.0054(4) 0.0007(4)
Br2 0.0172(6) 0.0167(6) 0.0255(6) 0.0009(4) 0.0005(4) 0.0003(4)
Br3 0.0183(6) 0.0189(6) 0.0197(5) 0.0007(4) 0.0010(4) -0.0019(4)
Br4 0.0230(6) 0.0190(6) 0.0264(6) -0.0009(5) -0.0025(4) 0.0063(4)
Br5 0.0227(6) 0.0181(6) 0.0239(6) 0.0023(4) 0.0058(4) -0.0010(4)
Br6 0.0191(6) 0.0198(6) 0.0240(6) -0.0044(4) 0.0049(4) -0.0032(4)
Cl1 0.0388(17) 0.0173(15) 0.0232(13) 0.0055(11) 0.0014(12) -0.0010(12)
Cl2 0.0318(16) 0.0228(15) 0.0192(13) -0.0057(11) 0.0009(11) 0.0007(12)

loop_
_atom_type_symbol
_atom_type_description
_atom_type_scat_dispersion_real
_atom_type_scat_dispersion_imag
_atom_type_scat_source
C C 0.0033 0.0016 'International Tables Vol C Tables 4.2.6.8 and 6.1.1.4'
H H 0 0 'International Tables Vol C Tables 4.2.6.8 and 6.1.1.4'
Se Se -0.0929 2.2259 'International Tables Vol C Tables 4.2.6.8 and 6.1.1.4'
Br Br -0.2901 2.4595 'International Tables Vol C Tables 4.2.6.8 and 6.1.1.4'
Cl Cl 0.1484 0.1585 'International Tables Vol C Tables 4.2.6.8 and 6.1.1.4'

loop_
_geom_angle_atom_site_label_1
_geom_angle_atom_site_label_2
_geom_angle_atom_site_label_3
_geom_angle
C6 C1 C2 122.7(11)
C6 C1 Se1 119.1(9)
C2 C1 Se1 118.2(8)
C1 C2 C3 118.9(11)
C1 C2 H2 120.5
C3 C2 H2 120.5
C4 C3 C2 117.2(12)
C4 C3 H3 121.4
C2 C3 H3 121.4
C5 C4 C3 123.5(11)
C5 C4 Cl1 119.6(9)
C3 C4 Cl1 116.9(9)
C4 C5 C6 120.3(10)
C4 C5 H5 119.9
C6 C5 H5 119.9
C1 C6 C5 117.4(11)
C1 C6 H6 121.3
C5 C6 H6 121.3
C12 C7 C8 122.4(10)
C12 C7 Se2 119.3(8)
C8 C7 Se2 118.2(9)
C7 C8 C9 117.3(10)
C7 C8 H8 121.4
C9 C8 H8 121.4
C10 C9 C8 119.7(11)
C10 C9 H9 120.1
C8 C9 H9 120.1
C9 C10 C11 122.3(11)
C9 C10 Cl2 118.3(9)
C11 C10 Cl2 119.3(9)
C12 C11 C10 118.6(11)
C12 C11 H11 120.7
C10 C11 H11 120.7
C7 C12 C11 119.6(11)
C7 C12 H12 120.2
C11 C12 H12 120.2
C1 Se1 Br1 96.5(3)
C1 Se1 Br3 92.6(3)
Br1 Se1 Br3 95.73(5)
C1 Se1 Br2 93.3(3)
Br1 Se1 Br2 93.33(5)
Br3 Se1 Br2 168.58(6)
C7 Se2 Br4 96.4(3)
C7 Se2 Br5 93.5(3)
Br4 Se2 Br5 93.88(5)
C7 Se2 Br6 92.5(3)
Br4 Se2 Br6 92.80(5)
Br5 Se2 Br6 170.44(6)

loop_
_geom_bond_atom_site_label_1
_geom_bond_atom_site_label_2
_geom_bond_distance
C1 C6 1.390(15)
C1 C2 1.397(17)
C1 Se1 1.955(11)
C2 C3 1.412(17)
C2 H2 0.95
C3 C4 1.390(16)
C3 H3 0.95
C4 C5 1.358(16)
C4 Cl1 1.752(11)
C5 C6 1.397(16)
C5 H5 0.95
C6 H6 0.95
C7 C12 1.376(17)
C7 C8 1.401(16)
C7 Se2 1.954(11)
C8 C9 1.406(16)
C8 H8 0.95
C9 C10 1.369(16)
C9 H9 0.95
C10 C11 1.392(17)
C10 Cl2 1.745(11)
C11 C12 1.382(17)
C11 H11 0.95
C12 H12 0.95
Se1 Br1 2.3436(14)
Se1 Br3 2.4779(15)
Se1 Br2 2.6887(15)
Se2 Br4 2.3694(15)
Se2 Br5 2.4899(15)
Se2 Br6 2.6520(15)

loop_
_geom_torsion_atom_site_label_1
_geom_torsion_atom_site_label_2
_geom_torsion_atom_site_label_3
_geom_torsion_atom_site_label_4
_geom_torsion
C6 C1 C2 C3 0.2(17)
Se1 C1 C2 C3 -178.8(9)
C1 C2 C3 C4 1.0(17)
C2 C3 C4 C5 -3.6(17)
C2 C3 C4 Cl1 178.4(9)
C3 C4 C5 C6 4.9(17)
Cl1 C4 C5 C6 -177.1(9)
C2 C1 C6 C5 1.0(17)
Se1 C1 C6 C5 180.0(8)
C4 C5 C6 C1 -3.4(16)
C12 C7 C8 C9 1.8(16)
Se2 C7 C8 C9 -179.8(8)
C7 C8 C9 C10 -2.8(17)
C8 C9 C10 C11 3.1(18)
C8 C9 C10 Cl2 -179.0(9)
C9 C10 C11 C12 -2.1(17)
Cl2 C10 C11 C12 180.0(9)
C8 C7 C12 C11 -0.9(17)
Se2 C7 C12 C11 -179.3(8)
C10 C11 C12 C7 0.9(17)
C6 C1 Se1 Br1 -136.2(8)
C2 C1 Se1 Br1 42.8(9)
C6 C1 Se1 Br3 127.7(8)
C2 C1 Se1 Br3 -53.3(9)
C6 C1 Se1 Br2 -42.5(8)
C2 C1 Se1 Br2 136.5(9)
C12 C7 Se2 Br4 40.4(9)
C8 C7 Se2 Br4 -138.0(8)
C12 C7 Se2 Br5 -53.9(9)
C8 C7 Se2 Br5 127.7(8)
C12 C7 Se2 Br6 133.5(8)
C8 C7 Se2 Br6 -44.9(8)
